data_7132560
loop_
_publ_author_name
'Nishibe, Asuka'
'Akiyoshi, Ryohei'
'Saeki, Akinori'
'Ogasawara, Kazuyoshi'
'Tsuruoka, Takaaki'
'Tanaka, Daisuke'

_publ_section_title
;
 Engineering of CdS-chain arrays assembled through S&#x22ef;S interactions
 in 1D semiconductive coordination polymers.
;
_journal_issue 10
_journal_name_full 'Chemical communications (Cambridge, England)'
_journal_page_first 1277
_journal_page_last 1280
_journal_paper_doi 10.1039/d3cc05689a
_journal_volume 60
_journal_year 2024
_chemical_formula_moiety '3(C4.667 H4.667 Cd0.333 O0.667 S0.667)'
_chemical_formula_sum 'C14 H14 Cd O2 S2'
_chemical_formula_weight 390.77
_space_group_crystal_system orthorhombic
_space_group_IT_number 45
_space_group_name_Hall 'I 2 -2c'
_space_group_name_H-M_alt 'I b a 2'
_atom_sites_solution_hydrogens geom
_atom_sites_solution_primary dual
_audit_creation_date 2023-12-17
_audit_creation_method
;
Olex2 1.5
(compiled 2023.03.06 svn.rbb2c1857 for OlexSys, GUI svn.r6748)
;
_audit_update_record
;
2023-12-16 deposited with the CCDC.	2023-12-29 downloaded from the CCDC.
;
_cell_angle_alpha 90
_cell_angle_beta 90
_cell_angle_gamma 90
_cell_formula_units_Z 12
_cell_length_a 35.4228(10)
_cell_length_b 16.8199(4)
_cell_length_c 7.2761(2)
_cell_measurement_reflns_used 2774
_cell_measurement_temperature 293
_cell_measurement_theta_max 75.5400
_cell_measurement_theta_min 2.9100
_cell_volume 4335.2(2)
_computing_cell_refinement 'CrysAlisPro 1.171.41.93a (Rigaku OD, 2020)'
_computing_data_collection 'CrysAlisPro 1.171.41.93a (Rigaku OD, 2020)'
_computing_data_reduction 'CrysAlisPro 1.171.41.93a (Rigaku OD, 2020)'
_computing_molecular_graphics 'Olex2 1.5 (Dolomanov et al., 2009)'
_computing_publication_material 'Olex2 1.5 (Dolomanov et al., 2009)'
_computing_structure_refinement 'SHELXL 2018/3 (Sheldrick, 2015)'
_computing_structure_solution 'SHELXT 2018/2 (Sheldrick, 2018)'
_diffrn_ambient_temperature 293
_diffrn_detector 'Hybrid Pixel Array Detector'
_diffrn_detector_area_resol_mean 10.0000
_diffrn_detector_type HyPix
_diffrn_measured_fraction_theta_full 0.975
_diffrn_measured_fraction_theta_max 0.928
_diffrn_measurement_details
;
List of Runs (angles in degrees, time in seconds):

  # Type    Start    End  Width  t~exp~   \w     \q     \k     \f   Frames
#--------------------------------------------------------------------------
  1  \w   -173.00 -69.00   0.50    0.92    -- -105.02  -6.00-165.00  208
  2  \w     -6.00  19.00   0.50    2.48    --  -46.17   6.00  10.00   50
  3  \w    -61.00  27.00   0.50    2.48    --  -46.17  57.00  90.00  176
  4  \w    -29.00   0.00   0.50    2.48    --   46.17 -19.00 -60.00   58
  5  \w    -21.00   6.00   0.50    2.48    --   46.17  -6.00-165.00   54
  6  \w     32.00  71.00   0.50    0.92    --  105.02 -61.00-180.00   78
  7  \w    102.00 127.00   0.50    0.92    --  105.02-146.00-128.00   50
  8  \w     39.00  89.00   0.50    0.92    --  105.02-146.00-128.00  100
  9  \w     56.00 117.00   0.50    0.92    --  105.02-139.00 -42.00  122
;
_diffrn_measurement_device 'four-circle diffractometer'
_diffrn_measurement_device_type 'XtaLAB Synergy, Single source at home/near, HyPix'
_diffrn_measurement_method '\w scans'
_diffrn_orient_matrix_type 'CrysAlisPro convention (1999,Acta A55,543-557)'
_diffrn_orient_matrix_UB_11 0.0094552000
_diffrn_orient_matrix_UB_12 -0.0893721000
_diffrn_orient_matrix_UB_13 -0.0041535000
_diffrn_orient_matrix_UB_21 0.0423286000
_diffrn_orient_matrix_UB_22 0.0197033000
_diffrn_orient_matrix_UB_23 0.0170889000
_diffrn_orient_matrix_UB_31 -0.0032693000
_diffrn_orient_matrix_UB_32 -0.0033630000
_diffrn_orient_matrix_UB_33 0.2110049000
_diffrn_radiation_monochromator mirror
_diffrn_radiation_probe x-ray
_diffrn_radiation_type 'Cu K\a'
_diffrn_radiation_wavelength 1.54184
_diffrn_reflns_av_R_equivalents 0.0404
_diffrn_reflns_av_unetI/netI 0.0520
_diffrn_reflns_Laue_measured_fraction_full 0.975
_diffrn_reflns_Laue_measured_fraction_max 0.928
_diffrn_reflns_limit_h_max 44
_diffrn_reflns_limit_h_min -44
_diffrn_reflns_limit_k_max 21
_diffrn_reflns_limit_k_min -20
_diffrn_reflns_limit_l_max 8
_diffrn_reflns_limit_l_min -3
_diffrn_reflns_number 6597
_diffrn_reflns_point_group_measured_fraction_full 0.730
_diffrn_reflns_point_group_measured_fraction_max 0.685
_diffrn_reflns_theta_full 67.684
_diffrn_reflns_theta_max 76.040
_diffrn_reflns_theta_min 2.495
_diffrn_source 'micro-focus sealed X-ray tube'
_diffrn_source_type 'PhotonJet (Cu) X-ray Source'
_exptl_absorpt_coefficient_mu 14.758
_exptl_absorpt_correction_T_max 1.00000
_exptl_absorpt_correction_T_min 0.88345
_exptl_absorpt_correction_type multi-scan
_exptl_absorpt_process_details
;
CrysAlisPro 1.171.41.93a (Rigaku Oxford Diffraction, 2020)
Empirical absorption correction using spherical harmonics,
implemented in SCALE3 ABSPACK scaling algorithm.
;
_exptl_crystal_colour colourless
_exptl_crystal_colour_primary colourless
_exptl_crystal_density_diffrn 1.796
_exptl_crystal_description needle
_exptl_crystal_F_000 2328
_exptl_crystal_size_max 0.3
_exptl_crystal_size_mid 0.05
_exptl_crystal_size_min 0.04
_refine_diff_density_max 1.082
_refine_diff_density_min -0.730
_refine_diff_density_rms 0.113
_refine_ls_abs_structure_details
;
 Classical Flack method preferred over Parsons because s.u. lower.
;
_refine_ls_abs_structure_Flack -0.01(3)
_refine_ls_extinction_method none
_refine_ls_goodness_of_fit_ref 1.007
_refine_ls_hydrogen_treatment constr
_refine_ls_matrix_type full
_refine_ls_number_parameters 261
_refine_ls_number_reflns 3100
_refine_ls_number_restraints 7
_refine_ls_restrained_S_all 1.011
_refine_ls_R_factor_all 0.0605
_refine_ls_R_factor_gt 0.0429
_refine_ls_shift/su_max 0.000
_refine_ls_shift/su_mean 0.000
_refine_ls_structure_factor_coef Fsqd
_refine_ls_weighting_details 'w=1/[\s^2^(Fo^2^)+(0.0619P)^2^] where P=(Fo^2^+2Fc^2^)/3'
_refine_ls_weighting_scheme calc
_refine_ls_wR_factor_gt 0.1066
_refine_ls_wR_factor_ref 0.1175
_reflns_Friedel_coverage 0.360
_reflns_Friedel_fraction_full 0.438
_reflns_Friedel_fraction_max 0.397
_reflns_number_gt 2336
_reflns_number_total 3100
_reflns_threshold_expression 'I > 2\s(I)'
_cod_data_source_file d3cc05689a2.cif
_cod_data_source_block an103_2_autored
_cod_depositor_comments 'Adding full bibliography for 7132559--7132561.cif.'
_cod_database_code 7132560
_shelx_shelxl_version_number 2018/3
_chemical_oxdiff_formula 'C H Cd S O'
_chemical_oxdiff_usercomment '300 K'
_shelx_space_group_comment
;
The symmetry employed for this shelxl refinement is uniquely defined
by the following loop, which should always be used as a source of
symmetry information in preference to the above space-group names.
They are only intended as comments.
;
_shelx_estimated_absorpt_t_max 0.590
_shelx_estimated_absorpt_t_min 0.096
_olex2_refinement_description
;
1. Fixed Uiso
 At 1.2 times of:
  All C(H) groups
 At 1.5 times of:
  All C(H,H,H) groups
2. Uiso/Uaniso restraints and constraints
C21 \\sim O3: within 2A with sigma of 0.01 and sigma for terminal atoms of 0.02
within 2A
3.a Aromatic/amide H refined with riding coordinates:
 C12(H12), C16(H16), C13(H13), C5(H5), C6(H6), C17(H17), C9(H9), C3(H3),
 C19(H19), C20(H20), C10(H10), C2(H2)
3.b Idealised Me refined as rotating group:
 C7(H7A,H7B,H7C), C21(H21A,H21B,H21C), C14(H14A,H14B,H14C)
;
_olex2_submission_special_instructions 'No special instructions were received'
_oxdiff_exptl_absorpt_empirical_details
;
Empirical correction (ABSPACK) includes:
- Absorption correction using spherical harmonics
- Frame scaling
;
_oxdiff_exptl_absorpt_empirical_full_max 1.194
_oxdiff_exptl_absorpt_empirical_full_min 0.697

loop_
_space_group_symop_operation_xyz
'x, y, z'
'-x, -y, z'
'x+1/2, -y+1/2, z'
'-x+1/2, y+1/2, z'
'x+1/2, y+1/2, z+1/2'
'-x+1/2, -y+1/2, z+1/2'
'x+1, -y+1, z+1/2'
'-x+1, y+1, z+1/2'

loop_
_atom_site_label
_atom_site_type_symbol
_atom_site_fract_x
_atom_site_fract_y
_atom_site_fract_z
_atom_site_U_iso_or_equiv
_atom_site_adp_type
_atom_site_occupancy
_atom_site_site_symmetry_order
_atom_site_calc_flag
_atom_site_refinement_flags_posn
_atom_site_refinement_flags_adp
_atom_site_refinement_flags_occupancy
_atom_site_disorder_assembly
_atom_site_disorder_group
Cd2 Cd 0.500000 0.500000 0.92426(18) 0.0459(2) Uani 1 2 d S T P . .
Cd1 Cd 0.38119(2) 0.50237(5) 0.41371(13) 0.0477(2) Uani 1 1 d . . . . .
S2 S 0.41215(5) 0.41360(10) 0.1671(5) 0.0374(4) Uani 1 1 d . . . . .
S3 S 0.46061(5) 0.43128(10) 0.6751(6) 0.0394(4) Uani 1 1 d . . . . .
S1 S 0.33633(5) 0.55272(12) 0.1666(6) 0.0459(5) Uani 1 1 d . . . . .
O1 O 0.27251(15) 0.8791(3) 0.1747(15) 0.0617(17) Uani 1 1 d . . . . .
C8 C 0.39244(18) 0.3154(4) 0.1665(17) 0.0330(15) Uani 1 1 d . . . . .
C15 C 0.4626(2) 0.3255(4) 0.6738(17) 0.0347(16) Uani 1 1 d . . . . .
C4 C 0.2856(2) 0.8028(5) 0.166(2) 0.0439(18) Uani 1 1 d . . . . .
O2 O 0.35464(17) 0.0827(4) 0.1593(17) 0.073(2) Uani 1 1 d . . . . .
O3 O 0.4613(3) 0.0806(5) 0.687(3) 0.139(4) Uani 1 1 d . U . . .
C18 C 0.4599(3) 0.1617(5) 0.677(2) 0.064(3) Uani 1 1 d . . . . .
C11 C 0.3654(2) 0.1610(5) 0.170(2) 0.0477(19) Uani 1 1 d . . . . .
C1 C 0.31796(19) 0.6511(4) 0.1633(16) 0.0385(17) Uani 1 1 d . . . . .
C12 C 0.3445(3) 0.2195(5) 0.2488(15) 0.047(2) Uani 1 1 d . . . . .
H12 H 0.321292 0.208004 0.302627 0.057 Uiso 1 1 calc R U . . .
C16 C 0.4927(2) 0.2818(6) 0.7413(14) 0.042(2) Uani 1 1 d . . . . .
H16 H 0.514222 0.307566 0.783672 0.051 Uiso 1 1 calc R U . . .
C13 C 0.3584(2) 0.2970(5) 0.2470(13) 0.041(2) Uani 1 1 d . . . . .
H13 H 0.344260 0.337213 0.301544 0.050 Uiso 1 1 calc R U . . .
C5 C 0.3194(3) 0.7888(6) 0.2542(14) 0.045(2) Uani 1 1 d . . . . .
H5 H 0.331914 0.830411 0.312585 0.055 Uiso 1 1 calc R U . . .
C6 C 0.3350(2) 0.7130(6) 0.2562(14) 0.044(2) Uani 1 1 d . . . . .
H6 H 0.357239 0.703873 0.320977 0.053 Uiso 1 1 calc R U . . .
C7 C 0.2388(3) 0.8981(8) 0.0798(19) 0.080(4) Uani 1 1 d . . . . .
H7A H 0.241352 0.883700 -0.047232 0.119 Uiso 1 1 calc R U . . .
H7B H 0.234115 0.954201 0.089220 0.119 Uiso 1 1 calc R U . . .
H7C H 0.218109 0.869407 0.133113 0.119 Uiso 1 1 calc R U . . .
C17 C 0.4907(3) 0.2013(6) 0.7454(17) 0.059(3) Uani 1 1 d . . . . .
H17 H 0.510534 0.172436 0.795743 0.071 Uiso 1 1 calc R U . . .
C21 C 0.4348(6) 0.0373(11) 0.621(4) 0.192(9) Uani 1 1 d . U . . .
H21A H 0.433707 0.044081 0.490347 0.288 Uiso 1 1 calc R U . . .
H21B H 0.411161 0.052793 0.674650 0.288 Uiso 1 1 calc R U . . .
H21C H 0.439757 -0.017497 0.649376 0.288 Uiso 1 1 calc R U . . .
C9 C 0.4130(2) 0.2545(5) 0.0864(13) 0.040(2) Uani 1 1 d . . . . .
H9 H 0.436163 0.265984 0.031857 0.047 Uiso 1 1 calc R U . . .
C3 C 0.2675(3) 0.7403(6) 0.0777(15) 0.050(2) Uani 1 1 d . . . . .
H3 H 0.244649 0.748760 0.018070 0.059 Uiso 1 1 calc R U . . .
C19 C 0.4302(3) 0.2031(6) 0.6046(17) 0.060(3) Uani 1 1 d . . . . .
H19 H 0.409429 0.176580 0.556736 0.072 Uiso 1 1 calc R U . . .
C20 C 0.4317(2) 0.2852(6) 0.6041(14) 0.045(2) Uani 1 1 d . . . . .
H20 H 0.411554 0.313877 0.556070 0.054 Uiso 1 1 calc R U . . .
C10 C 0.4000(3) 0.1776(6) 0.0859(14) 0.048(2) Uani 1 1 d . . . . .
H10 H 0.413891 0.137338 0.030411 0.058 Uiso 1 1 calc R U . . .
C2 C 0.2834(2) 0.6665(6) 0.0786(13) 0.045(2) Uani 1 1 d . . . . .
H2 H 0.270807 0.625044 0.020646 0.054 Uiso 1 1 calc R U . . .
C14 C 0.3202(4) 0.0613(7) 0.252(3) 0.126(7) Uani 1 1 d . . . . .
H14A H 0.300251 0.096419 0.214650 0.189 Uiso 1 1 calc R U . . .
H14B H 0.323736 0.065684 0.382877 0.189 Uiso 1 1 calc R U . . .
H14C H 0.313524 0.007563 0.221950 0.189 Uiso 1 1 calc R U . . .

loop_
_atom_site_aniso_label
_atom_site_aniso_U_11
_atom_site_aniso_U_22
_atom_site_aniso_U_33
_atom_site_aniso_U_23
_atom_site_aniso_U_13
_atom_site_aniso_U_12
Cd2 0.0736(5) 0.0364(4) 0.0276(5) 0.000 0.000 0.0039(6)
Cd1 0.0718(4) 0.0406(3) 0.0308(3) -0.0044(3) -0.0023(5) 0.0014(4)
S2 0.0438(9) 0.0341(9) 0.0344(10) 0.0033(15) 0.0003(15) -0.0010(7)
S3 0.0468(9) 0.0346(9) 0.0369(11) 0.0013(14) 0.0016(15) -0.0011(8)
S1 0.0549(11) 0.0446(10) 0.0382(11) -0.0003(16) -0.0002(17) 0.0046(9)
O1 0.062(4) 0.055(4) 0.068(5) 0.001(5) 0.001(6) 0.016(3)
C8 0.036(3) 0.036(4) 0.027(4) 0.007(5) -0.004(6) 0.002(3)
C15 0.043(4) 0.038(4) 0.023(4) -0.007(5) 0.002(5) -0.004(3)
C4 0.042(4) 0.052(4) 0.037(4) 0.002(7) 0.003(6) 0.002(4)
O2 0.080(4) 0.044(3) 0.095(6) 0.003(5) 0.016(6) -0.018(3)
O3 0.219(11) 0.036(4) 0.163(12) -0.019(7) 0.027(12) -0.032(6)
C18 0.091(7) 0.035(4) 0.066(7) -0.004(8) 0.012(9) -0.013(5)
C11 0.054(5) 0.040(4) 0.050(5) 0.001(7) 0.000(7) -0.011(4)
C1 0.036(4) 0.046(4) 0.034(4) -0.001(6) 0.009(6) 0.001(3)
C12 0.042(5) 0.044(5) 0.056(7) -0.004(5) 0.005(5) -0.006(4)
C16 0.039(5) 0.045(5) 0.042(5) -0.006(5) 0.001(4) -0.005(4)
C13 0.041(5) 0.039(5) 0.044(5) -0.011(4) 0.002(4) 0.003(4)
C5 0.046(5) 0.055(6) 0.035(5) -0.006(5) -0.005(4) 0.000(5)
C6 0.031(5) 0.067(6) 0.036(5) 0.004(5) -0.001(4) 0.002(4)
C7 0.063(7) 0.079(8) 0.097(10) 0.007(7) -0.019(7) 0.020(6)
C17 0.079(7) 0.041(5) 0.057(7) 0.005(5) 0.003(6) 0.016(5)
C21 0.31(2) 0.080(11) 0.19(2) -0.027(14) 0.005(18) -0.051(12)
C9 0.031(4) 0.042(5) 0.045(5) 0.004(4) 0.006(4) 0.008(4)
C3 0.040(5) 0.057(6) 0.051(6) 0.008(5) -0.004(5) 0.010(5)
C19 0.069(6) 0.053(6) 0.059(8) -0.013(6) 0.001(6) -0.021(6)
C20 0.044(5) 0.050(5) 0.041(5) -0.006(5) -0.009(4) -0.005(4)
C10 0.054(5) 0.042(5) 0.048(6) -0.008(5) -0.003(5) 0.007(4)
C2 0.039(5) 0.062(6) 0.034(5) -0.006(5) -0.009(4) -0.009(5)
C14 0.121(11) 0.062(8) 0.19(2) -0.019(10) 0.060(12) -0.037(8)

loop_
_atom_type_symbol
_atom_type_description
_atom_type_scat_dispersion_real
_atom_type_scat_dispersion_imag
_atom_type_scat_source
C C 0.0181 0.0091 'International Tables Vol C Tables 4.2.6.8 and 6.1.1.4'
H H 0.0000 0.0000 'International Tables Vol C Tables 4.2.6.8 and 6.1.1.4'
Cd Cd 0.1185 4.6533 'International Tables Vol C Tables 4.2.6.8 and 6.1.1.4'
O O 0.0492 0.0322 'International Tables Vol C Tables 4.2.6.8 and 6.1.1.4'
S S 0.3331 0.5567 'International Tables Vol C Tables 4.2.6.8 and 6.1.1.4'

loop_
_exptl_crystal_face_index_h
_exptl_crystal_face_index_k
_exptl_crystal_face_index_l
_exptl_crystal_face_perp_dist
-1 -1 5 0.1066
-13 9 0 0.0229
-1 2 -5 0.1699
13 -9 0 0.0191
3 1 5 0.1018
-20 -5 0 0.0019
20 5 0 0.0363

loop_
_geom_angle_atom_site_label_1
_geom_angle_atom_site_label_2
_geom_angle_atom_site_label_3
_geom_angle
_geom_angle_site_symmetry_1
_geom_angle_site_symmetry_3
_geom_angle_publ_flag
S3 Cd2 S3 89.97(17) 2_665 . ?
S3 Cd2 S3 89.57(17) 8_545 7_455 ?
S3 Cd2 S3 114.16(7) . 7_455 ?
S3 Cd2 S3 114.16(7) 2_665 8_545 ?
S3 Cd2 S3 126.49(7) . 8_545 ?
S3 Cd2 S3 126.49(7) 2_665 7_455 ?
S2 Cd1 S2 129.51(8) 7_455 . ?
S2 Cd1 S1 87.09(12) 7_455 7_455 ?
S2 Cd1 S1 123.07(7) . 7_455 ?
S1 Cd1 S2 126.20(7) . 7_455 ?
S1 Cd1 S2 88.09(13) . . ?
S1 Cd1 S1 103.70(8) . 7_455 ?
Cd1 S2 Cd1 89.95(6) 7_454 . ?
C8 S2 Cd1 109.8(3) . 7_454 ?
C8 S2 Cd1 111.7(4) . . ?
Cd2 S3 Cd2 90.23(6) . 7_454 ?
C15 S3 Cd2 115.1(4) . 7_454 ?
C15 S3 Cd2 115.7(4) . . ?
Cd1 S1 Cd1 89.99(6) . 7_454 ?
C1 S1 Cd1 123.0(4) . 7_454 ?
C1 S1 Cd1 123.2(4) . . ?
C4 O1 C7 118.5(9) . . ?
C13 C8 S2 123.2(7) . . ?
C13 C8 C9 118.3(7) . . ?
C9 C8 S2 118.5(6) . . ?
C16 C15 S3 124.0(6) . . ?
C20 C15 S3 117.5(7) . . ?
C20 C15 C16 118.5(7) . . ?
O1 C4 C5 115.8(9) . . ?
O1 C4 C3 125.0(9) . . ?
C5 C4 C3 119.2(8) . . ?
C11 O2 C14 116.6(9) . . ?
C21 O3 C18 121.5(16) . . ?
O3 C18 C17 115.9(11) . . ?
C19 C18 O3 123.8(11) . . ?
C19 C18 C17 120.2(9) . . ?
O2 C11 C10 114.2(9) . . ?
C12 C11 O2 124.5(9) . . ?
C12 C11 C10 121.3(8) . . ?
C6 C1 S1 122.3(7) . . ?
C6 C1 C2 117.4(8) . . ?
C2 C1 S1 120.0(7) . . ?
C11 C12 H12 120.6 . . ?
C11 C12 C13 118.7(8) . . ?
C13 C12 H12 120.6 . . ?
C15 C16 H16 120.1 . . ?
C17 C16 C15 119.8(9) . . ?
C17 C16 H16 120.1 . . ?
C8 C13 C12 121.6(8) . . ?
C8 C13 H13 119.2 . . ?
C12 C13 H13 119.2 . . ?
C4 C5 H5 119.8 . . ?
C4 C5 C6 120.4(9) . . ?
C6 C5 H5 119.8 . . ?
C1 C6 C5 120.9(8) . . ?
C1 C6 H6 119.6 . . ?
C5 C6 H6 119.6 . . ?
O1 C7 H7A 109.5 . . ?
O1 C7 H7B 109.5 . . ?
O1 C7 H7C 109.5 . . ?
H7A C7 H7B 109.5 . . ?
H7A C7 H7C 109.5 . . ?
H7B C7 H7C 109.5 . . ?
C18 C17 H17 119.4 . . ?
C16 C17 C18 121.3(10) . . ?
C16 C17 H17 119.4 . . ?
O3 C21 H21A 109.5 . . ?
O3 C21 H21B 109.5 . . ?
O3 C21 H21C 109.5 . . ?
H21A C21 H21B 109.5 . . ?
H21A C21 H21C 109.5 . . ?
H21B C21 H21C 109.5 . . ?
C8 C9 H9 119.4 . . ?
C10 C9 C8 121.3(8) . . ?
C10 C9 H9 119.4 . . ?
C4 C3 H3 120.2 . . ?
C2 C3 C4 119.7(9) . . ?
C2 C3 H3 120.2 . . ?
C18 C19 H19 120.6 . . ?
C18 C19 C20 118.8(9) . . ?
C20 C19 H19 120.6 . . ?
C15 C20 H20 119.4 . . ?
C19 C20 C15 121.3(9) . . ?
C19 C20 H20 119.4 . . ?
C11 C10 H10 120.6 . . ?
C9 C10 C11 118.8(8) . . ?
C9 C10 H10 120.6 . . ?
C1 C2 H2 118.8 . . ?
C3 C2 C1 122.3(9) . . ?
C3 C2 H2 118.8 . . ?
O2 C14 H14A 109.5 . . ?
O2 C14 H14B 109.5 . . ?
O2 C14 H14C 109.5 . . ?
H14A C14 H14B 109.5 . . ?
H14A C14 H14C 109.5 . . ?
H14B C14 H14C 109.5 . . ?

loop_
_geom_bond_atom_site_label_1
_geom_bond_atom_site_label_2
_geom_bond_distance
_geom_bond_site_symmetry_2
_geom_bond_publ_flag
Cd2 S3 2.563(4) 2_665 ?
Cd2 S3 2.572(4) 7_455 ?
Cd2 S3 2.563(4) . ?
Cd2 S3 2.572(4) 8_545 ?
Cd1 S2 2.569(3) 7_455 ?
Cd1 S2 2.579(3) . ?
Cd1 S1 2.602(4) 7_455 ?
Cd1 S1 2.545(4) . ?
S2 C8 1.793(7) . ?
S3 C15 1.780(7) . ?
S1 C1 1.778(8) . ?
O1 C4 1.367(10) . ?
O1 C7 1.415(12) . ?
C8 C13 1.378(11) . ?
C8 C9 1.386(11) . ?
C15 C16 1.386(12) . ?
C15 C20 1.383(12) . ?
C4 C5 1.377(14) . ?
C4 C3 1.391(14) . ?
O2 C11 1.374(9) . ?
O2 C14 1.443(15) . ?
O3 C18 1.367(11) . ?
O3 C21 1.28(2) . ?
C18 C17 1.371(15) . ?
C18 C19 1.366(16) . ?
C11 C12 1.358(13) . ?
C11 C10 1.398(14) . ?
C1 C6 1.381(12) . ?
C1 C2 1.394(12) . ?
C12 H12 0.9300 . ?
C12 C13 1.393(12) . ?
C16 H16 0.9300 . ?
C16 C17 1.356(14) . ?
C13 H13 0.9300 . ?
C5 H5 0.9300 . ?
C5 C6 1.389(12) . ?
C6 H6 0.9300 . ?
C7 H7A 0.9600 . ?
C7 H7B 0.9600 . ?
C7 H7C 0.9600 . ?
C17 H17 0.9300 . ?
C21 H21A 0.9600 . ?
C21 H21B 0.9600 . ?
C21 H21C 0.9600 . ?
C9 H9 0.9300 . ?
C9 C10 1.374(12) . ?
C3 H3 0.9300 . ?
C3 C2 1.362(13) . ?
C19 H19 0.9300 . ?
C19 C20 1.381(13) . ?
C20 H20 0.9300 . ?
C10 H10 0.9300 . ?
C2 H2 0.9300 . ?
C14 H14A 0.9600 . ?
C14 H14B 0.9600 . ?
C14 H14C 0.9600 . ?

loop_
_geom_torsion_atom_site_label_1
_geom_torsion_atom_site_label_2
_geom_torsion_atom_site_label_3
_geom_torsion_atom_site_label_4
_geom_torsion
_geom_torsion_site_symmetry_1
_geom_torsion_site_symmetry_2
_geom_torsion_site_symmetry_3
_geom_torsion_site_symmetry_4
_geom_torsion_publ_flag
Cd2 S3 C15 C16 77.4(11) 7_454 . . . ?
Cd2 S3 C15 C16 -25.9(11) . . . . ?
Cd2 S3 C15 C20 152.8(8) . . . . ?
Cd2 S3 C15 C20 -103.9(8) 7_454 . . . ?
Cd1 S2 C8 C13 17.7(11) . . . . ?
Cd1 S2 C8 C13 -80.5(10) 7_454 . . . ?
Cd1 S2 C8 C9 101.7(8) 7_454 . . . ?
Cd1 S2 C8 C9 -160.1(7) . . . . ?
Cd1 S1 C1 C6 20.7(10) . . . . ?
Cd1 S1 C1 C6 -94.5(9) 7_454 . . . ?
Cd1 S1 C1 C2 -153.5(7) . . . . ?
Cd1 S1 C1 C2 91.3(8) 7_454 . . . ?
S2 C8 C13 C12 -178.0(8) . . . . ?
S2 C8 C9 C10 178.2(8) . . . . ?
S3 C15 C16 C17 175.8(9) . . . . ?
S3 C15 C20 C19 -177.4(8) . . . . ?
S1 C1 C6 C5 -178.5(8) . . . . ?
S1 C1 C2 C3 177.7(8) . . . . ?
O1 C4 C5 C6 179.1(10) . . . . ?
O1 C4 C3 C2 179.9(11) . . . . ?
C8 C9 C10 C11 -0.8(14) . . . . ?
C15 C16 C17 C18 2.8(18) . . . . ?
C4 C5 C6 C1 3.1(15) . . . . ?
C4 C3 C2 C1 -1.1(16) . . . . ?
O2 C11 C12 C13 -178.5(11) . . . . ?
O2 C11 C10 C9 178.9(10) . . . . ?
O3 C18 C17 C16 179.4(12) . . . . ?
O3 C18 C19 C20 178.9(13) . . . . ?
C18 C19 C20 C15 0.4(17) . . . . ?
C11 C12 C13 C8 0.6(16) . . . . ?
C12 C11 C10 C9 1.3(17) . . . . ?
C16 C15 C20 C19 1.4(16) . . . . ?
C13 C8 C9 C10 0.3(15) . . . . ?
C5 C4 C3 C2 -0.2(18) . . . . ?
C6 C1 C2 C3 3.3(15) . . . . ?
C7 O1 C4 C5 177.1(10) . . . . ?
C7 O1 C4 C3 -3.0(19) . . . . ?
C17 C18 C19 C20 -1(2) . . . . ?
C21 O3 C18 C17 -177(2) . . . . ?
C21 O3 C18 C19 3(3) . . . . ?
C9 C8 C13 C12 -0.2(16) . . . . ?
C3 C4 C5 C6 -0.8(18) . . . . ?
C19 C18 C17 C16 -1(2) . . . . ?
C20 C15 C16 C17 -2.9(16) . . . . ?
C10 C11 C12 C13 -1.2(17) . . . . ?
C2 C1 C6 C5 -4.2(14) . . . . ?
C14 O2 C11 C12 -5.6(19) . . . . ?
C14 O2 C11 C10 176.8(12) . . . . ?
